data_4342490
loop_
_publ_author_name
'Rajput, Gunjan'
'Yadav, Manoj Kumar'
'Drew, Michael G. B.'
'Singh, Nanhai'

_publ_section_title
;
 Impact of Ligand Framework on the Crystal Structures and Luminescent
 Properties of Cu(I) and Ag(I) Clusters and a Coordination Polymer Derived
 from Thiolate/Iodide/dppm Ligands.
;
_journal_issue 6
_journal_name_full 'Inorganic chemistry'
_journal_page_first 2572
_journal_page_last 2579
_journal_paper_doi 10.1021/ic502688h
_journal_volume 54
_journal_year 2015
_chemical_formula_sum 'C88 H78 Cu3 I2 N P6 S3'
_chemical_formula_weight 1875.93
_chemical_name_systematic
;
 ?
;
_space_group_IT_number 15
_symmetry_cell_setting monoclinic
_symmetry_space_group_name_Hall '-C 2yc'
_symmetry_space_group_name_H-M 'C 1 2/c 1'
_atom_sites_solution_hydrogens geom
_atom_sites_solution_primary direct
_atom_sites_solution_secondary difmap
_audit_creation_method SHELXL-97
_cell_angle_alpha 90.00
_cell_angle_beta 108.452(4)
_cell_angle_gamma 90.00
_cell_formula_units_Z 8
_cell_length_a 25.8354(11)
_cell_length_b 14.1322(4)
_cell_length_c 46.5904(17)
_cell_measurement_reflns_used 33034
_cell_measurement_temperature 293(2)
_cell_measurement_theta_max 25.00
_cell_measurement_theta_min 3.20
_cell_volume 16136.1(11)
_computing_cell_refinement 'Crysalis, Oxford Diffraction'
_computing_data_collection 'Crysalis, Oxford Diffraction'
_computing_data_reduction 'Crysalis, Oxford Diffraction'
_computing_molecular_graphics PLATON(Spek,2004)
_computing_structure_refinement 'SHELXL-97 (Sheldrick, 1997)'
_computing_structure_solution 'SHELXS-97 (Sheldrick, 1997)'
_diffrn_ambient_temperature 293(2)
_diffrn_measured_fraction_theta_full 0.990
_diffrn_measured_fraction_theta_max 0.990
_diffrn_measurement_device 'Oxford Diffaction X-Calibur System'
_diffrn_measurement_method '321 frames, counting time 10 s.'
_diffrn_radiation_monochromator graphite
_diffrn_radiation_source 'fine-focus sealed tube'
_diffrn_radiation_type MoK\a
_diffrn_radiation_wavelength 0.71073
_diffrn_reflns_av_R_equivalents 0.1330
_diffrn_reflns_av_sigmaI/netI 0.1709
_diffrn_reflns_limit_h_max 26
_diffrn_reflns_limit_h_min -30
_diffrn_reflns_limit_k_max 16
_diffrn_reflns_limit_k_min -16
_diffrn_reflns_limit_l_max 53
_diffrn_reflns_limit_l_min -55
_diffrn_reflns_number 33034
_diffrn_reflns_theta_full 25.00
_diffrn_reflns_theta_max 25.00
_diffrn_reflns_theta_min 3.20
_diffrn_standards_decay_% n/a
_diffrn_standards_interval_count n/a
_diffrn_standards_interval_time n/a
_diffrn_standards_number n/a
_exptl_absorpt_coefficient_mu 1.792
_exptl_absorpt_correction_T_max 1.000
_exptl_absorpt_correction_T_min 0.855
_exptl_absorpt_correction_type empirical
_exptl_absorpt_process_details 'ABSPACK, Oxford Diffraction Ltd'
_exptl_crystal_colour black
_exptl_crystal_density_diffrn 1.544
_exptl_crystal_density_method 'not measured'
_exptl_crystal_description needle
_exptl_crystal_F_000 7552
_exptl_crystal_size_max 0.19
_exptl_crystal_size_mid 0.07
_exptl_crystal_size_min 0.07
_refine_diff_density_max 1.521
_refine_diff_density_min -1.203
_refine_diff_density_rms 0.161
_refine_ls_extinction_method none
_refine_ls_goodness_of_fit_ref 1.114
_refine_ls_hydrogen_treatment constr
_refine_ls_matrix_type full
_refine_ls_number_parameters 880
_refine_ls_number_reflns 14086
_refine_ls_number_restraints 24
_refine_ls_restrained_S_all 1.114
_refine_ls_R_factor_all 0.1587
_refine_ls_R_factor_gt 0.1056
_refine_ls_shift/su_max 0.018
_refine_ls_shift/su_mean 0.000
_refine_ls_structure_factor_coef Fsqd
_refine_ls_weighting_details 'calc w=1/[\s^2^(Fo^2^)+(0.0924P)^2^+187.0000P] where P=(Fo^2^+2Fc^2^)/3'
_refine_ls_weighting_scheme calc
_refine_ls_wR_factor_gt 0.2220
_refine_ls_wR_factor_ref 0.2443
_reflns_number_gt 10243
_reflns_number_total 14086
_reflns_threshold_expression >2sigma(I)
_cod_data_source_file ic502688h_si_003.cif
_cod_data_source_block 2
_cod_depositor_comments 'Adding full bibliography for 4342490--4342492.cif.'
_cod_original_cell_volume 16136.1(10)
_cod_original_sg_symbol_H-M C2/c
_cod_database_code 4342490

loop_
_symmetry_equiv_pos_as_xyz
'x, y, z'
'x, -y, z+1/2'
'x+1/2, y+1/2, z'
'x+1/2, -y+1/2, z+1/2'
'-x, -y, -z'
'-x, y, -z-1/2'
'-x+1/2, -y+1/2, -z'
'-x+1/2, y+1/2, -z-1/2'

loop_
_atom_site_label
_atom_site_type_symbol
_atom_site_fract_x
_atom_site_fract_y
_atom_site_fract_z
_atom_site_U_iso_or_equiv
_atom_site_adp_type
_atom_site_occupancy
_atom_site_symmetry_multiplicity
_atom_site_calc_flag
_atom_site_refinement_flags
_atom_site_disorder_assembly
_atom_site_disorder_group
Cu1 Cu 0.33561(6) 0.46843(10) 0.13472(3) 0.0254(3) Uani 1 1 d . . .
Cu2 Cu 0.25419(5) 0.26265(9) 0.11154(3) 0.0200(3) Uani 1 1 d . . .
Cu3 Cu 0.20054(5) 0.44098(9) 0.11511(3) 0.0214(3) Uani 1 1 d . . .
I1 I 0.26479(3) 0.42245(5) 0.079454(14) 0.02144(19) Uani 1 1 d . . .
I2 I 0.45417(10) 0.60768(14) 0.00793(4) 0.0632(7) Uani 0.50 1 d P . .
I3 I 0.5000 0.13046(12) 0.2500 0.0556(4) Uani 1 2 d S . .
P1 P 0.33580(12) 0.19005(19) 0.13096(6) 0.0205(6) Uani 1 1 d . . .
P3 P 0.40763(12) 0.3717(2) 0.14035(6) 0.0215(6) Uani 1 1 d . . .
P4 P 0.17878(12) 0.20328(19) 0.07624(6) 0.0190(6) Uani 1 1 d . . .
P6 P 0.12054(12) 0.3912(2) 0.08115(6) 0.0209(6) Uani 1 1 d . . .
P7 P 0.20596(12) 0.5896(2) 0.13324(6) 0.0250(6) Uani 1 1 d . . .
P9 P 0.32664(12) 0.6267(2) 0.13841(7) 0.0260(7) Uani 1 1 d . . .
C2 C 0.3964(5) 0.2551(8) 0.1551(2) 0.025(3) Uani 1 1 d . . .
H2A H 0.3925 0.2638 0.1750 0.030 Uiso 1 1 calc R . .
H2B H 0.4285 0.2164 0.1576 0.030 Uiso 1 1 calc R . .
C5 C 0.1326(5) 0.2998(8) 0.0561(2) 0.026(3) Uani 1 1 d . . .
H5A H 0.1481 0.3293 0.0419 0.032 Uiso 1 1 calc R . .
H5B H 0.0978 0.2724 0.0445 0.032 Uiso 1 1 calc R . .
C8 C 0.2711(5) 0.6463(8) 0.1544(3) 0.031(3) Uani 1 1 d . . .
H8A H 0.2651 0.7139 0.1552 0.037 Uiso 1 1 calc R . .
H8B H 0.2824 0.6226 0.1750 0.037 Uiso 1 1 calc R . .
C11 C 0.3295(5) 0.0956(7) 0.1560(2) 0.023(2) Uani 1 1 d . . .
C12 C 0.2836(5) 0.0363(8) 0.1449(3) 0.031(3) Uani 1 1 d . . .
H12 H 0.2596 0.0458 0.1255 0.037 Uiso 1 1 calc R . .
C13 C 0.2738(6) -0.0361(9) 0.1626(3) 0.038(3) Uani 1 1 d . . .
H13 H 0.2429 -0.0739 0.1553 0.045 Uiso 1 1 calc R . .
C14 C 0.3102(6) -0.0516(8) 0.1912(3) 0.040(3) Uani 1 1 d . . .
H14 H 0.3041 -0.1009 0.2030 0.049 Uiso 1 1 calc R . .
C15 C 0.3548(6) 0.0050(9) 0.2022(3) 0.039(3) Uani 1 1 d . . .
H15 H 0.3791 -0.0059 0.2215 0.047 Uiso 1 1 calc R . .
C16 C 0.3642(6) 0.0791(9) 0.1848(3) 0.039(3) Uani 1 1 d . . .
H16 H 0.3944 0.1181 0.1927 0.046 Uiso 1 1 calc R . .
C21 C 0.3620(4) 0.1275(8) 0.1041(2) 0.026(3) Uani 1 1 d . . .
C22 C 0.4003(5) 0.0568(9) 0.1130(3) 0.038(3) Uani 1 1 d . . .
H22 H 0.4146 0.0420 0.1335 0.045 Uiso 1 1 calc R . .
C23 C 0.4180(7) 0.0080(9) 0.0927(4) 0.054(4) Uani 1 1 d . . .
H23 H 0.4441 -0.0394 0.0992 0.065 Uiso 1 1 calc R . .
C24 C 0.3966(7) 0.0298(12) 0.0626(4) 0.062(5) Uani 1 1 d . . .
H24 H 0.4081 -0.0036 0.0485 0.074 Uiso 1 1 calc R . .
C25 C 0.3584(6) 0.1007(11) 0.0530(3) 0.050(4) Uani 1 1 d . . .
H25 H 0.3446 0.1164 0.0326 0.060 Uiso 1 1 calc R . .
C26 C 0.3409(5) 0.1477(9) 0.0741(3) 0.037(3) Uani 1 1 d . . .
H26 H 0.3142 0.1941 0.0677 0.044 Uiso 1 1 calc R . .
C31 C 0.4360(4) 0.3486(7) 0.1102(2) 0.021(2) Uani 1 1 d . . .
C32 C 0.4133(5) 0.3888(8) 0.0820(2) 0.025(2) Uani 1 1 d . . .
H32 H 0.3823 0.4262 0.0784 0.030 Uiso 1 1 calc R . .
C33 C 0.4357(5) 0.3748(8) 0.0587(2) 0.027(3) Uani 1 1 d . . .
H33 H 0.4203 0.4039 0.0401 0.033 Uiso 1 1 calc R . .
C34 C 0.4810(6) 0.3176(8) 0.0636(3) 0.036(3) Uani 1 1 d . . .
H34 H 0.4968 0.3091 0.0484 0.043 Uiso 1 1 calc R . .
C35 C 0.5028(5) 0.2731(8) 0.0911(3) 0.033(3) Uani 1 1 d . . .
H35 H 0.5322 0.2322 0.0941 0.039 Uiso 1 1 calc R . .
C36 C 0.4811(5) 0.2888(8) 0.1144(3) 0.027(3) Uani 1 1 d . . .
H36 H 0.4966 0.2593 0.1330 0.032 Uiso 1 1 calc R . .
C41 C 0.4669(5) 0.4172(8) 0.1704(2) 0.029(3) Uani 1 1 d . . .
C42 C 0.4879(6) 0.3773(10) 0.1990(3) 0.041(3) Uani 1 1 d . . .
H42 H 0.4740 0.3203 0.2035 0.049 Uiso 1 1 calc R . .
C43 C 0.5297(7) 0.4232(14) 0.2210(3) 0.063(5) Uani 1 1 d . . .
H43 H 0.5432 0.3975 0.2403 0.076 Uiso 1 1 calc R . .
C44 C 0.5511(6) 0.5053(14) 0.2145(3) 0.060(5) Uani 1 1 d . . .
H44 H 0.5793 0.5349 0.2293 0.072 Uiso 1 1 calc R . .
C45 C 0.5315(6) 0.5445(12) 0.1864(3) 0.062(5) Uani 1 1 d . . .
H45 H 0.5472 0.5996 0.1821 0.074 Uiso 1 1 calc R . .
C46 C 0.4880(6) 0.5025(9) 0.1642(3) 0.042(3) Uani 1 1 d . . .
H46 H 0.4734 0.5313 0.1454 0.050 Uiso 1 1 calc R . .
C51 C 0.1899(5) 0.1396(7) 0.0445(2) 0.024(2) Uani 1 1 d . . .
C52 C 0.1972(5) 0.1862(9) 0.0196(2) 0.029(3) Uani 1 1 d . . .
H52 H 0.1964 0.2520 0.0189 0.034 Uiso 1 1 calc R . .
C53 C 0.2056(5) 0.1371(8) -0.0038(3) 0.032(3) Uani 1 1 d . . .
H53 H 0.2104 0.1696 -0.0201 0.039 Uiso 1 1 calc R . .
C54 C 0.2071(5) 0.0403(9) -0.0033(3) 0.035(3) Uani 1 1 d . . .
H54 H 0.2125 0.0068 -0.0193 0.042 Uiso 1 1 calc R . .
C55 C 0.2003(6) -0.0072(8) 0.0213(3) 0.038(3) Uani 1 1 d . . .
H55 H 0.2019 -0.0730 0.0220 0.045 Uiso 1 1 calc R . .
C56 C 0.1911(6) 0.0426(9) 0.0449(3) 0.038(3) Uani 1 1 d . . .
H56 H 0.1859 0.0100 0.0611 0.045 Uiso 1 1 calc R . .
C61 C 0.1325(5) 0.1289(7) 0.0882(3) 0.028(3) Uani 1 1 d . . .
C62 C 0.1374(7) 0.1184(8) 0.1180(3) 0.045(4) Uani 1 1 d . . .
H62 H 0.1673 0.1447 0.1326 0.055 Uiso 1 1 calc R . .
C63 C 0.0988(8) 0.0693(10) 0.1268(4) 0.066(5) Uani 1 1 d . . .
H63 H 0.1017 0.0652 0.1472 0.079 Uiso 1 1 calc R . .
C64 C 0.0499(6) 0.0350(10) 0.0760(4) 0.051(4) Uani 1 1 d U . .
H64 H 0.0206 0.0063 0.0616 0.061 Uiso 1 1 calc R . .
C65 C 0.0562(7) 0.0266(11) 0.1055(5) 0.072(6) Uani 1 1 d . . .
H65 H 0.0312 -0.0088 0.1115 0.086 Uiso 1 1 calc R . .
C66 C 0.0881(5) 0.0875(8) 0.0672(3) 0.039(3) Uani 1 1 d . . .
H66 H 0.0835 0.0947 0.0467 0.046 Uiso 1 1 calc R . .
C71 C 0.0814(5) 0.4775(7) 0.0536(2) 0.022(2) Uani 1 1 d . . .
C72 C 0.0378(5) 0.5248(8) 0.0582(2) 0.029(3) Uani 1 1 d . . .
H72 H 0.0266 0.5086 0.0746 0.035 Uiso 1 1 calc R . .
C73 C 0.0104(6) 0.5961(9) 0.0387(3) 0.041(3) Uani 1 1 d . . .
H73 H -0.0191 0.6268 0.0420 0.050 Uiso 1 1 calc R . .
C74 C 0.0275(6) 0.6207(9) 0.0146(3) 0.042(3) Uani 1 1 d . . .
H74 H 0.0094 0.6683 0.0015 0.050 Uiso 1 1 calc R . .
C75 C 0.0710(7) 0.5755(9) 0.0098(3) 0.048(4) Uani 1 1 d . . .
H75 H 0.0823 0.5938 -0.0065 0.057 Uiso 1 1 calc R . .
C76 C 0.0982(5) 0.5040(8) 0.0284(2) 0.030(3) Uani 1 1 d . . .
H76 H 0.1271 0.4732 0.0246 0.036 Uiso 1 1 calc R . .
C81 C 0.0685(4) 0.3409(8) 0.0955(2) 0.024(2) Uani 1 1 d . . .
C82 C 0.0738(5) 0.3548(9) 0.1259(3) 0.034(3) Uani 1 1 d . . .
H82 H 0.1032 0.3890 0.1383 0.041 Uiso 1 1 calc R . .
C83 C 0.0347(5) 0.3173(9) 0.1377(3) 0.037(3) Uani 1 1 d . . .
H83 H 0.0384 0.3263 0.1580 0.045 Uiso 1 1 calc R . .
C84 C -0.0083(5) 0.2683(9) 0.1201(3) 0.045(3) Uani 1 1 d . . .
H84 H -0.0342 0.2447 0.1282 0.053 Uiso 1 1 calc R . .
C85 C -0.0140(6) 0.2529(9) 0.0899(4) 0.048(4) Uani 1 1 d . . .
H85 H -0.0431 0.2175 0.0778 0.057 Uiso 1 1 calc R . .
C86 C 0.0243(5) 0.2910(8) 0.0780(3) 0.038(3) Uani 1 1 d . . .
H86 H 0.0198 0.2825 0.0576 0.045 Uiso 1 1 calc R . .
C91 C 0.1670(5) 0.5853(9) 0.1601(3) 0.037(3) Uani 1 1 d . . .
C92 C 0.1104(6) 0.6000(10) 0.1493(3) 0.050(4) Uani 1 1 d . . .
H92 H 0.0936 0.6209 0.1297 0.060 Uiso 1 1 calc R . .
C93 C 0.0797(6) 0.5827(11) 0.1684(4) 0.059(4) Uani 1 1 d . . .
H93 H 0.0422 0.5931 0.1614 0.070 Uiso 1 1 calc R . .
C94 C 0.1038(7) 0.5504(11) 0.1975(4) 0.059(4) Uani 1 1 d . . .
H94 H 0.0830 0.5409 0.2103 0.071 Uiso 1 1 calc R . .
C95 C 0.1587(6) 0.5324(11) 0.2073(3) 0.053(4) Uani 1 1 d . . .
H95 H 0.1750 0.5083 0.2267 0.063 Uiso 1 1 calc R . .
C96 C 0.1899(7) 0.5497(10) 0.1887(3) 0.051(4) Uani 1 1 d . . .
H96 H 0.2271 0.5371 0.1957 0.061 Uiso 1 1 calc R . .
C101 C 0.1746(5) 0.6830(8) 0.1066(3) 0.032(3) Uani 1 1 d U . .
C102 C 0.1623(6) 0.7710(9) 0.1173(3) 0.046(4) Uani 1 1 d . . .
H102 H 0.1678 0.7807 0.1378 0.056 Uiso 1 1 calc R . .
C103 C 0.1421(6) 0.8418(9) 0.0967(4) 0.062(5) Uani 1 1 d . . .
H103 H 0.1332 0.8996 0.1034 0.074 Uiso 1 1 calc R . .
C104 C 0.1345(7) 0.8306(11) 0.0670(4) 0.058(4) Uani 1 1 d U . .
H104 H 0.1207 0.8800 0.0535 0.069 Uiso 1 1 calc R . .
C105 C 0.1476(6) 0.7446(10) 0.0567(4) 0.053(4) Uani 1 1 d . . .
H105 H 0.1429 0.7362 0.0363 0.063 Uiso 1 1 calc R . .
C106 C 0.1673(5) 0.6722(9) 0.0766(3) 0.036(3) Uani 1 1 d . . .
H106 H 0.1758 0.6147 0.0695 0.044 Uiso 1 1 calc R . .
C111 C 0.3149(5) 0.6967(8) 0.1051(3) 0.030(3) Uani 1 1 d . . .
C112 C 0.3350(5) 0.6629(8) 0.0820(3) 0.032(3) Uani 1 1 d . . .
H112 H 0.3508 0.6031 0.0841 0.038 Uiso 1 1 calc R . .
C113 C 0.3320(5) 0.7158(10) 0.0567(3) 0.041(3) Uani 1 1 d . . .
H113 H 0.3451 0.6919 0.0417 0.049 Uiso 1 1 calc R . .
C114 C 0.3089(7) 0.8056(10) 0.0539(3) 0.056(4) Uani 1 1 d . . .
H114 H 0.3070 0.8418 0.0369 0.068 Uiso 1 1 calc R . .
C115 C 0.2887(7) 0.8427(10) 0.0759(4) 0.058(4) Uani 1 1 d . . .
H115 H 0.2747 0.9039 0.0739 0.069 Uiso 1 1 calc R . .
C116 C 0.2896(6) 0.7879(9) 0.1005(3) 0.045(3) Uani 1 1 d . . .
H116 H 0.2735 0.8107 0.1144 0.054 Uiso 1 1 calc R . .
C121 C 0.3821(5) 0.6916(9) 0.1662(3) 0.037(3) Uani 1 1 d . . .
C122 C 0.4125(9) 0.6456(14) 0.1916(4) 0.094(7) Uani 1 1 d . . .
H122 H 0.4064 0.5818 0.1942 0.112 Uiso 1 1 calc R . .
C123 C 0.4517(12) 0.693(2) 0.2132(5) 0.151(12) Uani 1 1 d . . .
H123 H 0.4699 0.6628 0.2314 0.181 Uiso 1 1 calc R . .
C124 C 0.4654(7) 0.7880(17) 0.2083(5) 0.082(7) Uani 1 1 d . . .
H124 H 0.4942 0.8190 0.2223 0.098 Uiso 1 1 calc R . .
C125 C 0.4352(7) 0.8313(13) 0.1829(4) 0.065(5) Uani 1 1 d . . .
H125 H 0.4422 0.8942 0.1796 0.078 Uiso 1 1 calc R . .
C126 C 0.3949(6) 0.7848(12) 0.1622(4) 0.059(4) Uani 1 1 d . . .
H126 H 0.3751 0.8163 0.1447 0.071 Uiso 1 1 calc R . .
S11A S 0.22218(12) 0.3193(2) 0.15043(6) 0.0233(6) Uani 1 1 d . . .
S13A S 0.32393(12) 0.4302(2) 0.18214(6) 0.0298(7) Uani 1 1 d . . .
N14A N 0.2926(4) 0.2754(7) 0.20400(19) 0.033(2) Uani 1 1 d . B .
C12A C 0.2805(4) 0.3370(7) 0.1798(2) 0.023(2) Uani 1 1 d U . .
C21A C 0.3441(5) 0.2810(9) 0.2297(2) 0.038(3) Uani 1 1 d . . .
H21A H 0.3589 0.2176 0.2339 0.045 Uiso 1 1 calc R A 1
H21B H 0.3700 0.3182 0.2233 0.045 Uiso 1 1 calc R A 1
C22A C 0.3405(6) 0.3210(11) 0.2575(2) 0.046(2) Uiso 0.60 1 d PG B 1
C23A C 0.3062(6) 0.3968(11) 0.2575(2) 0.034(6) Uiso 0.60 1 d PG B 1
H23A H 0.2834 0.4208 0.2393 0.041 Uiso 0.60 1 calc PR B 1
C24A C 0.3060(6) 0.4367(10) 0.2848(3) 0.036(5) Uiso 0.60 1 d PG B 1
H24A H 0.2831 0.4875 0.2848 0.044 Uiso 0.60 1 calc PR B 1
C25A C 0.3401(7) 0.4008(11) 0.3120(2) 0.058(7) Uiso 0.60 1 d PG B 1
H25A H 0.3400 0.4276 0.3302 0.070 Uiso 0.60 1 calc PR B 1
C26A C 0.3744(6) 0.3250(10) 0.3119(2) 0.042(5) Uiso 0.60 1 d PG B 1
H26A H 0.3972 0.3010 0.3301 0.051 Uiso 0.60 1 calc PR B 1
C27A C 0.3745(5) 0.2851(9) 0.2847(3) 0.032(5) Uiso 0.60 1 d PG B 1
H27A H 0.3975 0.2344 0.2847 0.038 Uiso 0.60 1 calc PR B 1
C22B C 0.3253(11) 0.3562(9) 0.2538(4) 0.046(2) Uiso 0.40 1 d PG C 2
S23B S 0.3056(4) 0.4503(7) 0.25300(19) 0.051(2) Uani 0.40 1 d PG C 2
C24B C 0.3135(13) 0.4794(15) 0.2833(3) 0.11(2) Uiso 0.40 1 d PG C 2
H24B H 0.3042 0.5381 0.2893 0.135 Uiso 0.40 1 calc PR C 2
C25B C 0.3381(14) 0.403(2) 0.3027(2) 0.070(13) Uiso 0.40 1 d PG C 2
H25B H 0.3477 0.4034 0.3237 0.084 Uiso 0.40 1 calc PR C 2
C26B C 0.3453(11) 0.3272(13) 0.2845(5) 0.051(9) Uiso 0.40 1 d PG C 2
H26B H 0.3606 0.2686 0.2915 0.061 Uiso 0.40 1 calc PR C 2
C31A C 0.2554(5) 0.1952(8) 0.2050(3) 0.034(3) Uani 1 1 d . . .
H31A H 0.2409 0.1680 0.1849 0.041 Uiso 1 1 calc R B 1
H31B H 0.2762 0.1465 0.2184 0.041 Uiso 1 1 calc R B 1
C32A C 0.2101(3) 0.2241(10) 0.2153(2) 0.046(2) Uiso 0.60 1 d PG B 1
S33A S 0.1563(3) 0.2580(5) 0.20104(12) 0.0533(16) Uani 0.60 1 d PG B 1
C34A C 0.1293(4) 0.2630(11) 0.2232(2) 0.046(2) Uiso 0.60 1 d PG B 1
H34A H 0.0936 0.2829 0.2200 0.055 Uiso 0.60 1 calc PR B 1
C35A C 0.1664(6) 0.2322(12) 0.25120(15) 0.046(2) Uiso 0.60 1 d PG B 1
H35A H 0.1592 0.2284 0.2695 0.055 Uiso 0.60 1 calc PR B 1
C36A C 0.2163(5) 0.2081(11) 0.2463(2) 0.046(2) Uiso 0.60 1 d PG B 1
H36A H 0.2476 0.1859 0.2609 0.055 Uiso 0.60 1 calc PR B 1
C32B C 0.2170(9) 0.2224(16) 0.2239(5) 0.046(2) Uiso 0.40 1 d PG D 2
C33B C 0.1818(10) 0.2990(15) 0.2146(5) 0.046(2) Uiso 0.40 1 d PG D 2
H33B H 0.1849 0.3385 0.1993 0.055 Uiso 0.40 1 calc PR D 2
C34B C 0.1421(9) 0.3164(14) 0.2283(5) 0.046(2) Uiso 0.40 1 d PG D 2
H34B H 0.1186 0.3676 0.2221 0.055 Uiso 0.40 1 calc PR D 2
C35B C 0.1376(8) 0.2573(15) 0.2512(5) 0.046(2) Uiso 0.40 1 d PG D 2
H35B H 0.1110 0.2690 0.2603 0.055 Uiso 0.40 1 calc PR D 2
C36B C 0.1727(9) 0.1808(14) 0.2605(4) 0.046(2) Uiso 0.40 1 d PG D 2
H36B H 0.1696 0.1412 0.2758 0.055 Uiso 0.40 1 calc PR D 2
C37B C 0.2124(9) 0.1633(14) 0.2468(5) 0.046(2) Uiso 0.40 1 d PG D 2
H37B H 0.2359 0.1121 0.2530 0.055 Uiso 0.40 1 calc PR D 2

loop_
_atom_site_aniso_label
_atom_site_aniso_U_11
_atom_site_aniso_U_22
_atom_site_aniso_U_33
_atom_site_aniso_U_23
_atom_site_aniso_U_13
_atom_site_aniso_U_12
Cu1 0.0275(8) 0.0249(7) 0.0276(7) 0.0008(6) 0.0140(6) 0.0043(6)
Cu2 0.0214(7) 0.0193(7) 0.0212(6) 0.0021(5) 0.0091(5) 0.0019(6)
Cu3 0.0218(8) 0.0204(7) 0.0223(6) -0.0004(5) 0.0077(5) -0.0015(6)
I1 0.0239(4) 0.0204(4) 0.0234(4) 0.0019(3) 0.0122(3) -0.0007(3)
I2 0.0819(16) 0.0491(12) 0.0387(10) 0.0167(9) -0.0093(10) -0.0252(11)
I3 0.0316(8) 0.0885(11) 0.0411(7) 0.000 0.0035(6) 0.000
P1 0.0233(16) 0.0193(14) 0.0211(13) 0.0034(11) 0.0102(11) 0.0007(13)
P3 0.0180(15) 0.0226(15) 0.0257(14) 0.0007(12) 0.0093(11) 0.0004(13)
P4 0.0195(15) 0.0170(14) 0.0218(13) 0.0014(11) 0.0084(11) -0.0027(12)
P6 0.0182(15) 0.0227(14) 0.0228(14) 0.0004(11) 0.0079(11) 0.0024(12)
P7 0.0248(17) 0.0202(15) 0.0327(16) -0.0038(12) 0.0130(12) 0.0036(13)
P9 0.0219(17) 0.0230(15) 0.0355(16) -0.0070(13) 0.0126(13) -0.0016(14)
C2 0.034(7) 0.027(6) 0.015(5) 0.005(4) 0.010(5) 0.001(5)
C5 0.029(7) 0.027(6) 0.018(5) -0.002(4) 0.001(5) -0.004(5)
C8 0.024(7) 0.030(6) 0.047(7) -0.016(5) 0.024(5) 0.002(6)
C11 0.030(7) 0.017(5) 0.025(5) -0.003(4) 0.012(5) 0.007(5)
C12 0.038(8) 0.033(7) 0.028(6) 0.004(5) 0.019(5) -0.009(6)
C13 0.046(9) 0.032(7) 0.039(7) 0.010(6) 0.018(6) -0.003(6)
C14 0.058(10) 0.019(6) 0.054(8) 0.016(6) 0.030(7) -0.001(6)
C15 0.051(9) 0.043(8) 0.026(6) 0.014(6) 0.017(6) 0.003(7)
C16 0.044(8) 0.036(7) 0.038(7) 0.005(6) 0.016(6) 0.000(7)
C21 0.016(6) 0.027(6) 0.035(6) -0.001(5) 0.010(5) -0.006(5)
C22 0.035(8) 0.036(7) 0.043(7) 0.009(6) 0.015(6) 0.002(6)
C23 0.069(11) 0.028(7) 0.086(12) -0.006(7) 0.053(9) 0.009(7)
C24 0.069(12) 0.065(10) 0.067(11) -0.036(9) 0.044(9) -0.009(10)
C25 0.045(9) 0.072(10) 0.038(7) -0.015(7) 0.020(6) 0.010(8)
C26 0.035(8) 0.042(8) 0.036(7) -0.005(6) 0.016(6) 0.007(6)
C31 0.011(6) 0.019(6) 0.034(6) -0.006(5) 0.009(4) -0.009(5)
C32 0.019(6) 0.025(6) 0.034(6) 0.008(5) 0.014(5) 0.001(5)
C33 0.021(6) 0.040(7) 0.023(6) 0.002(5) 0.009(5) -0.009(6)
C34 0.054(9) 0.022(6) 0.040(7) -0.007(5) 0.027(6) -0.002(6)
C35 0.028(7) 0.031(7) 0.044(7) 0.001(6) 0.018(6) 0.017(6)
C36 0.018(6) 0.032(6) 0.031(6) 0.001(5) 0.008(5) -0.008(5)
C41 0.029(7) 0.032(6) 0.033(6) -0.007(5) 0.018(5) -0.006(6)
C42 0.043(8) 0.048(8) 0.034(7) -0.013(6) 0.014(6) -0.008(7)
C43 0.058(11) 0.101(14) 0.031(8) -0.005(8) 0.015(7) -0.007(10)
C44 0.027(8) 0.109(15) 0.042(9) -0.028(9) 0.008(7) -0.007(9)
C45 0.061(11) 0.080(11) 0.059(10) -0.037(9) 0.039(8) -0.047(9)
C46 0.045(9) 0.044(8) 0.048(8) -0.006(6) 0.030(7) -0.007(7)
C51 0.033(7) 0.009(5) 0.034(6) 0.000(4) 0.017(5) 0.005(5)
C52 0.024(7) 0.034(7) 0.028(6) 0.001(5) 0.008(5) 0.006(6)
C53 0.048(8) 0.023(6) 0.037(7) 0.009(5) 0.028(6) 0.005(6)
C54 0.040(8) 0.041(7) 0.029(6) -0.008(5) 0.018(6) -0.006(6)
C55 0.071(10) 0.010(5) 0.039(7) 0.003(5) 0.026(7) -0.002(6)
C56 0.054(9) 0.034(7) 0.028(6) 0.000(5) 0.018(6) 0.010(7)
C61 0.033(7) 0.011(5) 0.048(7) 0.000(5) 0.025(6) -0.002(5)
C62 0.079(11) 0.023(6) 0.050(8) -0.011(6) 0.043(8) -0.020(7)
C63 0.103(15) 0.044(9) 0.089(12) -0.009(9) 0.083(12) -0.021(10)
C64 0.038(7) 0.036(6) 0.078(8) 0.004(6) 0.017(6) -0.011(6)
C65 0.063(12) 0.036(9) 0.149(18) -0.015(10) 0.079(12) -0.018(9)
C66 0.024(7) 0.014(6) 0.070(9) 0.008(6) 0.004(6) -0.004(6)
C71 0.026(7) 0.020(5) 0.015(5) 0.000(4) -0.003(4) -0.005(5)
C72 0.024(7) 0.034(7) 0.026(6) -0.001(5) 0.001(5) 0.003(6)
C73 0.040(8) 0.029(7) 0.051(8) -0.006(6) 0.009(6) 0.003(6)
C74 0.048(9) 0.024(7) 0.037(7) 0.001(6) -0.009(6) 0.001(7)
C75 0.087(12) 0.034(7) 0.021(6) -0.003(6) 0.015(7) -0.007(8)
C76 0.038(8) 0.017(6) 0.033(6) 0.004(5) 0.007(5) -0.005(5)
C81 0.010(6) 0.022(6) 0.039(6) 0.008(5) 0.005(5) 0.009(5)
C82 0.017(6) 0.042(7) 0.047(7) 0.002(6) 0.013(5) -0.001(6)
C83 0.033(8) 0.041(7) 0.049(8) 0.007(6) 0.030(6) 0.006(6)
C84 0.024(7) 0.039(8) 0.079(10) 0.004(7) 0.028(7) -0.008(6)
C85 0.030(8) 0.032(7) 0.086(11) -0.005(7) 0.024(7) -0.011(7)
C86 0.035(8) 0.028(7) 0.054(8) -0.011(6) 0.018(6) -0.004(6)
C91 0.041(8) 0.029(7) 0.047(7) -0.009(6) 0.023(6) -0.014(6)
C92 0.036(8) 0.052(9) 0.074(10) 0.017(8) 0.035(7) 0.006(7)
C93 0.041(9) 0.055(9) 0.096(12) 0.021(9) 0.046(9) 0.025(8)
C94 0.063(11) 0.062(10) 0.070(11) 0.007(8) 0.046(9) 0.014(9)
C95 0.032(8) 0.076(11) 0.060(9) 0.014(8) 0.029(7) 0.007(8)
C96 0.062(11) 0.055(9) 0.041(8) 0.002(7) 0.024(7) 0.000(8)
C101 0.020(6) 0.024(5) 0.049(6) -0.003(5) 0.005(5) -0.013(5)
C102 0.045(9) 0.028(7) 0.073(10) 0.002(7) 0.028(7) -0.006(7)
C103 0.052(10) 0.020(7) 0.119(15) 0.016(8) 0.036(10) 0.017(7)
C104 0.059(8) 0.038(7) 0.070(8) 0.019(6) 0.012(6) 0.001(6)
C105 0.039(9) 0.047(9) 0.065(9) 0.024(7) 0.006(7) -0.017(7)
C106 0.024(7) 0.027(6) 0.059(8) 0.017(6) 0.014(6) 0.005(6)
C111 0.020(6) 0.027(6) 0.051(7) -0.006(5) 0.022(5) -0.005(5)
C112 0.042(8) 0.024(6) 0.035(6) -0.002(5) 0.019(6) -0.003(6)
C113 0.033(8) 0.051(9) 0.046(8) -0.004(6) 0.021(6) -0.008(7)
C114 0.073(12) 0.042(9) 0.057(9) 0.013(7) 0.026(8) -0.008(8)
C115 0.059(11) 0.033(8) 0.081(11) 0.012(8) 0.021(9) -0.008(8)
C116 0.049(9) 0.036(8) 0.057(9) -0.003(7) 0.026(7) -0.007(7)
C121 0.026(7) 0.046(8) 0.042(7) -0.023(6) 0.015(6) -0.002(6)
C122 0.112(17) 0.074(13) 0.061(11) -0.031(10) -0.021(11) -0.004(12)
C123 0.14(3) 0.17(3) 0.081(16) -0.036(17) -0.054(16) 0.00(2)
C124 0.036(10) 0.118(17) 0.092(15) -0.068(14) 0.023(10) -0.033(11)
C125 0.046(10) 0.078(12) 0.076(12) -0.032(10) 0.026(9) -0.024(9)
C126 0.035(9) 0.068(11) 0.074(11) -0.026(9) 0.016(8) -0.024(8)
S11A 0.0249(16) 0.0269(15) 0.0203(13) 0.0014(11) 0.0101(11) 0.0017(13)
S13A 0.0275(17) 0.0384(17) 0.0261(14) -0.0032(13) 0.0121(12) -0.0010(14)
N14A 0.042(7) 0.038(6) 0.018(5) 0.004(4) 0.007(4) 0.000(5)
C12A 0.018(5) 0.019(5) 0.040(5) -0.007(4) 0.021(4) -0.002(4)
C21A 0.046(9) 0.030(7) 0.027(6) 0.005(5) -0.002(6) 0.014(6)
S23B 0.057(7) 0.061(7) 0.042(5) 0.002(5) 0.024(4) 0.024(5)
C31A 0.049(9) 0.021(6) 0.030(6) 0.002(5) 0.009(6) -0.003(6)
S33A 0.046(4) 0.076(5) 0.041(3) 0.011(3) 0.018(3) 0.002(4)

loop_
_atom_type_symbol
_atom_type_description
_atom_type_scat_dispersion_real
_atom_type_scat_dispersion_imag
_atom_type_scat_source
C C 0.0033 0.0016 'International Tables Vol C Tables 4.2.6.8 and 6.1.1.4'
H H 0.0000 0.0000 'International Tables Vol C Tables 4.2.6.8 and 6.1.1.4'
N N 0.0061 0.0033 'International Tables Vol C Tables 4.2.6.8 and 6.1.1.4'
Cu Cu 0.3201 1.2651 'International Tables Vol C Tables 4.2.6.8 and 6.1.1.4'
I I -0.4742 1.8119 'International Tables Vol C Tables 4.2.6.8 and 6.1.1.4'
S S 0.1246 0.1234 'International Tables Vol C Tables 4.2.6.8 and 6.1.1.4'
P P 0.1023 0.0942 'International Tables Vol C Tables 4.2.6.8 and 6.1.1.4'

loop_
_geom_angle_atom_site_label_1
_geom_angle_atom_site_label_2
_geom_angle_atom_site_label_3
_geom_angle
P3 Cu1 P9 133.71(12)
P3 Cu1 S13A 95.55(11)
P9 Cu1 S13A 96.19(11)
P3 Cu1 I1 104.35(9)
P9 Cu1 I1 104.69(9)
S13A Cu1 I1 125.29(9)
P1 Cu2 P4 126.79(11)
P1 Cu2 S11A 110.86(11)
P4 Cu2 S11A 104.61(11)
P1 Cu2 I1 110.32(8)
P4 Cu2 I1 96.83(8)
S11A Cu2 I1 104.88(8)
P1 Cu2 Cu3 140.54(9)
P4 Cu2 Cu3 92.65(8)
S11A Cu2 Cu3 51.09(7)
I1 Cu2 Cu3 56.92(4)
P7 Cu3 P6 118.89(12)
P7 Cu3 S11A 116.90(11)
P6 Cu3 S11A 103.01(11)
P7 Cu3 I1 110.06(9)
P6 Cu3 I1 98.14(8)
S11A Cu3 I1 107.83(8)
P7 Cu3 Cu2 148.89(10)
P6 Cu3 Cu2 92.10(8)
S11A Cu3 Cu2 52.14(7)
I1 Cu3 Cu2 58.99(4)
Cu3 I1 Cu1 75.86(4)
Cu3 I1 Cu2 64.09(4)
Cu1 I1 Cu2 80.55(4)
C11 P1 C21 102.2(5)
C11 P1 C2 101.8(5)
C21 P1 C2 103.3(5)
C11 P1 Cu2 109.3(4)
C21 P1 Cu2 116.5(4)
C2 P1 Cu2 121.2(4)
C31 P3 C41 102.2(5)
C31 P3 C2 106.2(5)
C41 P3 C2 102.8(5)
C31 P3 Cu1 122.8(4)
C41 P3 Cu1 109.6(4)
C2 P3 Cu1 111.3(4)
C61 P4 C51 104.5(5)
C61 P4 C5 101.6(5)
C51 P4 C5 101.1(5)
C61 P4 Cu2 119.4(4)
C51 P4 Cu2 116.6(4)
C5 P4 Cu2 111.1(4)
C81 P6 C71 102.1(5)
C81 P6 C5 104.6(5)
C71 P6 C5 101.0(5)
C81 P6 Cu3 118.5(4)
C71 P6 Cu3 117.4(4)
C5 P6 Cu3 111.1(4)
C101 P7 C91 105.5(6)
C101 P7 C8 100.7(5)
C91 P7 C8 104.7(5)
C101 P7 Cu3 117.3(4)
C91 P7 Cu3 104.0(4)
C8 P7 Cu3 123.0(4)
C111 P9 C8 109.3(6)
C111 P9 C121 102.5(6)
C8 P9 C121 100.0(5)
C111 P9 Cu1 118.4(4)
C8 P9 Cu1 107.0(4)
C121 P9 Cu1 118.0(4)
P3 C2 P1 114.8(5)
P6 C5 P4 114.0(5)
P9 C8 P7 114.6(6)
C16 C11 C12 118.0(10)
C16 C11 P1 126.0(9)
C12 C11 P1 115.9(8)
C13 C12 C11 120.7(11)
C14 C13 C12 119.6(12)
C15 C14 C13 120.3(11)
C14 C15 C16 120.3(12)
C11 C16 C15 121.1(12)
C26 C21 C22 118.5(11)
C26 C21 P1 119.2(9)
C22 C21 P1 122.2(9)
C23 C22 C21 121.8(13)
C22 C23 C24 118.9(14)
C23 C24 C25 120.7(12)
C26 C25 C24 118.9(13)
C21 C26 C25 121.2(12)
C32 C31 C36 117.8(10)
C32 C31 P3 120.7(8)
C36 C31 P3 121.5(8)
C31 C32 C33 121.7(10)
C34 C33 C32 119.5(10)
C33 C34 C35 119.7(11)
C34 C35 C36 120.5(11)
C35 C36 C31 120.7(10)
C42 C41 C46 119.4(12)
C42 C41 P3 124.6(9)
C46 C41 P3 115.7(10)
C41 C42 C43 119.5(13)
C44 C43 C42 120.7(14)
C45 C44 C43 120.5(14)
C44 C45 C46 120.5(15)
C41 C46 C45 119.4(13)
C56 C51 C52 118.3(10)
C56 C51 P4 119.3(8)
C52 C51 P4 122.4(8)
C53 C52 C51 121.3(11)
C54 C53 C52 120.3(11)
C53 C54 C55 119.3(11)
C54 C55 C56 120.5(10)
C51 C56 C55 120.3(11)
C62 C61 C66 117.6(12)
C62 C61 P4 121.4(10)
C66 C61 P4 120.8(9)
C61 C62 C63 121.1(15)
C62 C63 C65 119.6(15)
C65 C64 C66 118.8(15)
C64 C65 C63 121.2(15)
C61 C66 C64 121.6(14)
C72 C71 C76 118.4(10)
C72 C71 P6 120.6(8)
C76 C71 P6 120.7(9)
C71 C72 C73 121.4(11)
C74 C73 C72 119.1(13)
C75 C74 C73 120.5(12)
C74 C75 C76 121.5(12)
C75 C76 C71 119.1(12)
C86 C81 C82 118.2(11)
C86 C81 P6 123.7(9)
C82 C81 P6 118.1(9)
C81 C82 C83 119.6(12)
C84 C83 C82 121.0(12)
C83 C84 C85 120.3(12)
C84 C85 C86 119.0(13)
C81 C86 C85 121.9(13)
C96 C91 C92 118.7(12)
C96 C91 P7 120.9(11)
C92 C91 P7 119.0(10)
C93 C92 C91 119.2(14)
C94 C93 C92 121.1(14)
C95 C94 C93 119.3(13)
C94 C95 C96 120.4(14)
C91 C96 C95 121.2(14)
C106 C101 C102 119.3(12)
C106 C101 P7 120.6(10)
C102 C101 P7 119.9(10)
C103 C102 C101 118.2(14)
C102 C103 C104 122.4(14)
C103 C104 C105 119.1(14)
C106 C105 C104 120.1(15)
C101 C106 C105 120.9(13)
C112 C111 C116 116.8(11)
C112 C111 P9 118.1(9)
C116 C111 P9 124.9(9)
C113 C112 C111 122.1(11)
C112 C113 C114 118.8(12)
C115 C114 C113 121.6(13)
C114 C115 C116 119.4(14)
C115 C116 C111 121.1(13)
C122 C121 C126 118.2(14)
C122 C121 P9 118.8(12)
C126 C121 P9 123.0(11)
C123 C122 C121 120(2)
C122 C123 C124 121(2)
C125 C124 C123 117.8(17)
C126 C125 C124 120.8(18)
C125 C126 C121 122.2(17)
C12A S11A Cu3 114.4(4)
C12A S11A Cu2 103.4(4)
Cu3 S11A Cu2 76.77(9)
C12A S13A Cu1 112.9(4)
C12A N14A C31A 121.4(9)
C12A N14A C21A 122.6(10)
C31A N14A C21A 115.9(9)
N14A C12A S11A 118.5(8)
N14A C12A S13A 117.4(8)
S11A C12A S13A 124.0(7)
C22A C21A N14A 116.6(12)
C23A C22A C27A 120.0
C23A C22A C21A 121.7(10)
C27A C22A C21A 118.2(10)
C24A C23A C22A 120.0
C23A C24A C25A 120.0
C24A C25A C26A 120.0
C25A C26A C27A 120.0
C26A C27A C22A 120.0
S23B C22B C26B 108.0
C22B S23B C24B 108.0
C25B C24B S23B 108.0
C25B C26B C22B 108.0
C32A C31A N14A 112.9(10)
S33A C32A C36A 108.0
S33A C32A C31A 135.1(9)
C36A C32A C31A 116.6(9)
C32A S33A C34A 108.0
S33A C34A C35A 108.0
C34A C35A C36A 108.0
C32A C36A C35A 108.0
C33B C32B C37B 120.0
C32B C33B C34B 120.0
C33B C34B C35B 120.0
C36B C35B C34B 120.0
C37B C36B C35B 120.0
C36B C37B C32B 120.0

loop_
_geom_bond_atom_site_label_1
_geom_bond_atom_site_label_2
_geom_bond_distance
Cu1 P3 2.256(3)
Cu1 P9 2.261(3)
Cu1 S13A 2.385(3)
Cu1 I1 2.7236(15)
Cu2 P1 2.260(3)
Cu2 P4 2.275(3)
Cu2 S11A 2.357(3)
Cu2 I1 2.7692(14)
Cu2 Cu3 2.9063(18)
Cu3 P7 2.252(3)
Cu3 P6 2.280(3)
Cu3 S11A 2.323(3)
Cu3 I1 2.7071(14)
P1 C11 1.813(11)
P1 C21 1.827(11)
P1 C2 1.856(11)
P3 C31 1.809(10)
P3 C41 1.831(12)
P3 C2 1.844(11)
P4 C61 1.807(11)
P4 C51 1.829(10)
P4 C5 1.859(11)
P6 C81 1.824(11)
P6 C71 1.827(11)
P6 C5 1.833(11)
P7 C101 1.817(12)
P7 C91 1.838(12)
P7 C8 1.842(12)
P9 C111 1.784(12)
P9 C8 1.836(11)
P9 C121 1.842(13)
C11 C16 1.376(16)
C11 C12 1.411(16)
C12 C13 1.388(15)
C13 C14 1.384(18)
C14 C15 1.363(18)
C15 C16 1.395(16)
C21 C26 1.363(16)
C21 C22 1.375(16)
C22 C23 1.361(18)
C23 C24 1.37(2)
C24 C25 1.38(2)
C25 C26 1.375(16)
C31 C32 1.379(14)
C31 C36 1.402(15)
C32 C33 1.394(15)
C33 C34 1.381(17)
C34 C35 1.377(16)
C35 C36 1.385(15)
C41 C42 1.392(17)
C41 C46 1.391(17)
C42 C43 1.392(19)
C43 C44 1.36(2)
C44 C45 1.36(2)
C45 C46 1.397(19)
C51 C56 1.372(15)
C51 C52 1.400(15)
C52 C53 1.365(15)
C53 C54 1.369(16)
C54 C55 1.385(16)
C55 C56 1.389(16)
C61 C62 1.362(16)
C61 C66 1.379(16)
C62 C63 1.382(18)
C63 C65 1.37(2)
C64 C65 1.33(2)
C64 C66 1.396(19)
C71 C72 1.385(16)
C71 C76 1.422(15)
C72 C73 1.389(17)
C73 C74 1.376(19)
C74 C75 1.371(19)
C75 C76 1.372(17)
C81 C86 1.370(16)
C81 C82 1.396(16)
C82 C83 1.398(16)
C83 C84 1.344(18)
C84 C85 1.38(2)
C85 C86 1.388(18)
C91 C96 1.372(18)
C91 C92 1.405(18)
C92 C93 1.386(18)
C93 C94 1.38(2)
C94 C95 1.37(2)
C95 C96 1.380(18)
C101 C106 1.358(17)
C101 C102 1.414(17)
C102 C103 1.372(19)
C103 C104 1.34(2)
C104 C105 1.39(2)
C105 C106 1.366(17)
C111 C112 1.415(15)
C111 C116 1.432(17)
C112 C113 1.380(16)
C113 C114 1.39(2)
C114 C115 1.39(2)
C115 C116 1.379(19)
C121 C122 1.36(2)
C121 C126 1.39(2)
C122 C123 1.35(3)
C123 C124 1.43(3)
C124 C125 1.34(3)
C125 C126 1.34(2)
S11A C12A 1.704(11)
S13A C12A 1.711(11)
N14A C12A 1.379(14)
N14A C31A 1.497(15)
N14A C21A 1.483(15)
C21A C22A 1.444(15)
C22A C23A 1.3900
C22A C27A 1.3900
C23A C24A 1.3900
C24A C25A 1.3900
C25A C26A 1.3900
C26A C27A 1.3900
C22B S23B 1.4200
C22B C26B 1.4200
S23B C24B 1.4200
C24B C25B 1.4200
C25B C26B 1.4200
C31A C32A 1.457(15)
C32A S33A 1.4200
C32A C36A 1.4200
S33A C34A 1.4200
C34A C35A 1.4200
C35A C36A 1.4200
C32B C33B 1.3900
C32B C37B 1.3900
C33B C34B 1.3900
C34B C35B 1.3900
C35B C36B 1.3900
C36B C37B 1.3900
